data_2000283
loop_
_publ_author_name
'Ba\/lczewski, P.'
'Beddoes, R. L.'
'Joule, J. A.'

_publ_section_title
;
 Structure of methyl
 1,3-dihydro-4-methyl-3-oxofuro[3,4-<i>b</i>]pyridin-1-ylacetate
;
_journal_issue 7
_journal_name_full 'Acta Crystallographica Section C'
_journal_page_first 1457
_journal_page_last 1460
_journal_paper_doi 10.1107/S0108270190012434
_journal_volume 47
_journal_year 1991
_chemical_formula_sum 'C11 H11 N O4'
_space_group_crystal_system monoclinic
_space_group_IT_number 14
_space_group_name_Hall '-P 2ybc'
_space_group_name_H-M_alt 'P 1 21/c 1'
_cell_angle_alpha 90
_cell_angle_beta 95.88(6)
_cell_angle_gamma 90
_cell_formula_units_Z 4
_cell_length_a 10.280(10)
_cell_length_b 15.45(3)
_cell_length_c 6.752(2)
_cell_volume 1067(2)
_diffrn_radiation_type cu
_diffrn_radiation_wavelength 1.54178
_exptl_absorpt_coefficient_mu .852
_exptl_crystal_density_meas 1.378
_exptl_crystal_F_000 464
_cod_data_source_file he0004.cif
_cod_data_source_block he0004a
_cod_depositor_comments
;
 Updating space group information and adding the symmetry operation list.

 Antanas Vaitkus,
 2018-06-15
;
_cod_original_cell_volume 1066(4)
_cod_original_sg_symbol_H-M P21/c
_cod_original_formula_sum 'C11 H11 N1 O4'
_cod_database_code 2000283

loop_
_space_group_symop_id
_space_group_symop_operation_xyz
1 x,y,z
2 -x,y+1/2,-z+1/2
3 -x,-y,-z
4 x,-y+1/2,z+1/2

loop_
_atom_site_label
_atom_site_fract_x
_atom_site_fract_y
_atom_site_fract_z
O5' .4023(3) -.0216(2) .7036(4)
O6 .6154(2) -.0237(2) .8054(4)
O11 .8945(4) -.1026(3) .9388(5)
O12 .9623(3) -.0921(2) .6402(5)
N1' .7160(3) .1993(3) .8480(5)
C1 .8988(4) -.0645(3) .7838(7)
C2 .8312(5) .0206(3) .7368(7)
C2' .6357(4) .2671(3) .8127(6)
C3 1.0285(7) -.1741(5) .6730(10)
C3' .5030(4) .2605(3) .7561(5)
C4 .2997(5) .1740(5) .6650(10)
C4' .4419(3) .1817(3) .7301(5)
C4'A .5245(3) .1113(3) .7651(5)
C5' .5008(4) .0190(3) .7508(6)
C7' .7215(4) .0378(3) .8589(6)
C7'A .6558(3) .1238(3) .8242(5)
H2' .677(3) .323(3) .839(5)
H3' .459(3) .310(3) .740(5)
H7' .755(3) .028(2) 1.008(5)
H21 .794(4) .023(3) .595(6)
H22 .896(5) .073(3) .753(6)
H31 .958(6) -.223(4) .693(8)
H32 1.059(7) -.181(5) .570(10)
H33 1.095(5) -.161(3) .780(8)
H41 .254(6) .235(4) .640(7)
H42 .261(5) .145(3) .727(7)
H43 .282(6) .130(4) .571(9)
